data_4130958
loop_
_publ_author_name
'Hartmann, Nathaniel J.'
'Wu, Guang'
'Hayton, Trevor W.'

_publ_section_title
;
 Reactivity of a Nickel Sulfide with Carbon Monoxide and Nitric Oxide.
;
_journal_issue 38
_journal_name_full 'Journal of the American Chemical Society'
_journal_page_first 12352
_journal_page_last 12355
_journal_paper_doi 10.1021/jacs.6b08084
_journal_volume 138
_journal_year 2016
_chemical_formula_moiety 'C48 H77 K N2 Ni O7 S, 1.5(C6 H6), 0.5(C6 H6)'
_chemical_formula_sum 'C60 H89 K N2 Ni O7 S'
_chemical_formula_weight 1080.18
_space_group_crystal_system triclinic
_space_group_IT_number 2
_space_group_name_Hall '-P 1'
_space_group_name_H-M_alt 'P -1'
_atom_sites_solution_hydrogens geom
_audit_creation_method SHELXL-2014/7
_cell_angle_alpha 80.951(4)
_cell_angle_beta 88.335(4)
_cell_angle_gamma 62.771(3)
_cell_formula_units_Z 2
_cell_length_a 12.668(2)
_cell_length_b 13.370(2)
_cell_length_c 20.680(3)
_cell_measurement_reflns_used 962
_cell_measurement_temperature 100(2)
_cell_measurement_theta_max 22.5
_cell_measurement_theta_min 0.92
_cell_volume 3072.0(8)
_computing_structure_refinement 'SHELXL-2014/7 (Sheldrick, 2014)'
_diffrn_ambient_temperature 100(2)
_diffrn_measured_fraction_theta_full 1.000
_diffrn_measured_fraction_theta_max 0.995
_diffrn_measurement_device_type 'Bruker Kappa Apex II'
_diffrn_measurement_method 'Omega scan'
_diffrn_radiation_type MoK\a
_diffrn_radiation_wavelength 0.71073
_diffrn_reflns_av_R_equivalents 0.0559
_diffrn_reflns_av_unetI/netI 0.1000
_diffrn_reflns_Laue_measured_fraction_full 1.000
_diffrn_reflns_Laue_measured_fraction_max 0.995
_diffrn_reflns_limit_h_max 15
_diffrn_reflns_limit_h_min -9
_diffrn_reflns_limit_k_max 16
_diffrn_reflns_limit_k_min -16
_diffrn_reflns_limit_l_max 25
_diffrn_reflns_limit_l_min -25
_diffrn_reflns_number 27019
_diffrn_reflns_point_group_measured_fraction_full 1.000
_diffrn_reflns_point_group_measured_fraction_max 0.995
_diffrn_reflns_theta_full 25.242
_diffrn_reflns_theta_max 26.385
_diffrn_reflns_theta_min 0.998
_exptl_absorpt_coefficient_mu 0.466
_exptl_absorpt_correction_T_max 0.7454
_exptl_absorpt_correction_T_min 0.6358
_exptl_absorpt_correction_type multi-scan
_exptl_absorpt_process_details sadabs
_exptl_crystal_colour Orange
_exptl_crystal_density_diffrn 1.158
_exptl_crystal_description Plate
_exptl_crystal_F_000 1146
_exptl_crystal_size_max 0.15
_exptl_crystal_size_mid 0.1
_exptl_crystal_size_min 0.05
_refine_diff_density_max 1.725
_refine_diff_density_min -0.687
_refine_diff_density_rms 0.102
_refine_ls_extinction_method none
_refine_ls_goodness_of_fit_ref 1.038
_refine_ls_hydrogen_treatment constr
_refine_ls_matrix_type full
_refine_ls_number_parameters 625
_refine_ls_number_reflns 12508
_refine_ls_number_restraints 47
_refine_ls_restrained_S_all 1.046
_refine_ls_R_factor_all 0.1378
_refine_ls_R_factor_gt 0.0791
_refine_ls_shift/su_max 0.001
_refine_ls_shift/su_mean 0.000
_refine_ls_structure_factor_coef Fsqd
_refine_ls_weighting_details 'w=1/[\s^2^(Fo^2^)+(0.1233P)^2^+3.2991P] where P=(Fo^2^+2Fc^2^)/3'
_refine_ls_weighting_scheme calc
_refine_ls_wR_factor_gt 0.2006
_refine_ls_wR_factor_ref 0.2346
_reflns_Friedel_coverage 0.000
_reflns_number_gt 7729
_reflns_number_total 12508
_reflns_threshold_expression 'I > 2\s(I)'
_cod_data_source_file ja6b08084_si_001.cif
_cod_data_source_block Complex_1
_cod_original_cell_volume 3071.9(9)
_cod_database_code 4130958
_shelx_shelxl_version_number 2014/7
_shelx_space_group_comment
;
The symmetry employed for this shelxl refinement is uniquely defined
by the following loop, which should always be used as a source of
symmetry information in preference to the above space-group names.
They are only intended as comments.
;

loop_
_space_group_symop_operation_xyz
'x, y, z'
'-x, -y, -z'

loop_
_atom_site_label
_atom_site_type_symbol
_atom_site_fract_x
_atom_site_fract_y
_atom_site_fract_z
_atom_site_U_iso_or_equiv
_atom_site_adp_type
_atom_site_occupancy
_atom_site_site_symmetry_order
_atom_site_calc_flag
_atom_site_refinement_flags_posn
_atom_site_refinement_flags_adp
_atom_site_refinement_flags_occupancy
C33 C 1.0606(8) 0.8309(6) 0.3362(3) 0.085(3) Uani 1 1 d . . .
H33A H 1.0200 0.8321 0.2962 0.128 Uiso 1 1 calc R U .
H33B H 1.0665 0.7674 0.3695 0.128 Uiso 1 1 calc R U .
H33C H 1.1405 0.8213 0.3263 0.128 Uiso 1 1 calc R U .
C13 C 0.5508(9) 1.1242(8) 0.0695(3) 0.091(3) Uani 1 1 d . . .
H13A H 0.6363 1.0909 0.0800 0.136 Uiso 1 1 calc R U .
H13B H 0.5177 1.2072 0.0579 0.136 Uiso 1 1 calc R U .
H13C H 0.5375 1.0930 0.0325 0.136 Uiso 1 1 calc R U .
C14 C 0.3536(8) 1.1533(11) 0.1143(5) 0.123(4) Uani 1 1 d . . .
H14A H 0.3372 1.1340 0.0732 0.184 Uiso 1 1 calc R U .
H14B H 0.3218 1.2361 0.1102 0.184 Uiso 1 1 calc R U .
H14C H 0.3156 1.1264 0.1501 0.184 Uiso 1 1 calc R U .
C7 C 0.8471(9) 0.6954(8) 0.2880(5) 0.113(4) Uani 1 1 d . . .
H7A H 0.8780 0.6468 0.2541 0.170 Uiso 1 1 calc R U .
H7B H 0.8874 0.6521 0.3304 0.170 Uiso 1 1 calc R U .
H7C H 0.8614 0.7620 0.2768 0.170 Uiso 1 1 calc R U .
C5 C 0.6988(14) 0.6298(10) 0.3227(5) 0.159(6) Uani 1 1 d . . .
H5A H 0.6138 0.6524 0.3262 0.238 Uiso 1 1 calc R U .
H5B H 0.7386 0.6000 0.3664 0.238 Uiso 1 1 calc R U .
H5C H 0.7334 0.5707 0.2948 0.238 Uiso 1 1 calc R U .
C21 C 0.6772(4) 1.1134(4) 0.3379(2) 0.0210(9) Uani 1 1 d . . .
C20 C 0.5884(4) 1.0781(4) 0.3415(2) 0.0203(9) Uani 1 1 d . . .
H20 H 0.5384 1.0995 0.3773 0.024 Uiso 1 1 calc R U .
C26 C 0.8500(4) 1.1164(4) 0.2825(2) 0.0243(10) Uani 1 1 d . . .
C27 C 0.9652(4) 1.0446(5) 0.3101(2) 0.0327(12) Uani 1 1 d . . .
C28 C 0.8266(5) 1.2159(4) 0.2374(2) 0.0301(11) Uani 1 1 d . . .
C22 C 0.6675(5) 1.1907(4) 0.3898(2) 0.0297(11) Uani 1 1 d . . .
C23 C 0.5456(5) 1.2965(4) 0.3793(3) 0.0413(14) Uani 1 1 d . . .
H23A H 0.4828 1.2729 0.3851 0.062 Uiso 1 1 calc R U .
H23B H 0.5378 1.3383 0.3349 0.062 Uiso 1 1 calc R U .
H23C H 0.5385 1.3458 0.4113 0.062 Uiso 1 1 calc R U .
C15 C 0.5598(4) 1.0174(4) 0.3022(2) 0.0274(11) Uani 1 1 d . . .
C47 C 0.8852(6) 0.6481(6) 0.0486(4) 0.0575(18) Uani 1 1 d . . .
H47A H 0.8384 0.6470 0.0114 0.069 Uiso 1 1 calc R U .
H47B H 0.8317 0.7081 0.0735 0.069 Uiso 1 1 calc R U .
C3 C 0.6010(5) 0.9107(5) 0.2110(3) 0.0372(13) Uani 1 1 d . . .
C39 C 1.1891(5) 0.9013(4) 0.0611(2) 0.0333(12) Uani 1 1 d . . .
H39A H 1.2432 0.9360 0.0509 0.040 Uiso 1 1 calc R U .
H39B H 1.1143 0.9590 0.0762 0.040 Uiso 1 1 calc R U .
C41 C 1.3344(5) 0.7235(5) 0.2162(3) 0.0395(13) Uani 1 1 d . . .
H41A H 1.4077 0.6747 0.1956 0.047 Uiso 1 1 calc R U .
H41B H 1.3574 0.7387 0.2575 0.047 Uiso 1 1 calc R U .
C40 C 1.2651(5) 0.8335(4) 0.1709(3) 0.0330(12) Uani 1 1 d . . .
H40A H 1.1893 0.8808 0.1901 0.040 Uiso 1 1 calc R U .
H40B H 1.3113 0.8768 0.1631 0.040 Uiso 1 1 calc R U .
C35 C 0.7011(4) 1.2972(4) 0.2108(3) 0.0311(11) Uani 1 1 d . . .
H35 H 0.6460 1.2822 0.2417 0.037 Uiso 1 1 calc R U .
C49 C 1.0445(5) 0.7917(5) -0.0394(3) 0.0403(13) Uani 1 1 d . . .
H49A H 1.1126 0.7213 -0.0493 0.048 Uiso 1 1 calc R U .
H49B H 1.0238 0.8515 -0.0785 0.048 Uiso 1 1 calc R U .
C25 C 0.7598(6) 1.2354(5) 0.3901(3) 0.0458(15) Uani 1 1 d . . .
H25A H 0.7418 1.2841 0.4238 0.069 Uiso 1 1 calc R U .
H25B H 0.7571 1.2797 0.3471 0.069 Uiso 1 1 calc R U .
H25C H 0.8394 1.1709 0.3995 0.069 Uiso 1 1 calc R U .
C36 C 0.6755(5) 1.2772(5) 0.1444(3) 0.0449(15) Uani 1 1 d . . .
H36A H 0.7250 1.2951 0.1121 0.067 Uiso 1 1 calc R U .
H36B H 0.5914 1.3263 0.1311 0.067 Uiso 1 1 calc R U .
H36C H 0.6933 1.1972 0.1468 0.067 Uiso 1 1 calc R U .
C11 C 0.5393(5) 0.9662(7) 0.1506(3) 0.0508(17) Uani 1 1 d . . .
C38 C 1.1639(5) 0.8645(5) 0.0014(3) 0.0345(12) Uani 1 1 d . . .
H38A H 1.1356 0.9288 -0.0356 0.041 Uiso 1 1 calc R U .
H38B H 1.2373 0.8014 -0.0111 0.041 Uiso 1 1 calc R U .
C24 C 0.6771(6) 1.1235(5) 0.4585(2) 0.0420(14) Uani 1 1 d . . .
H24A H 0.6718 1.1708 0.4914 0.063 Uiso 1 1 calc R U .
H24B H 0.7535 1.0543 0.4648 0.063 Uiso 1 1 calc R U .
H24C H 0.6122 1.1027 0.4632 0.063 Uiso 1 1 calc R U .
C29 C 0.9200(5) 1.2382(5) 0.2183(3) 0.0411(13) Uani 1 1 d . . .
H29 H 0.9052 1.3053 0.1882 0.049 Uiso 1 1 calc R U .
C31 C 1.0563(5) 1.0710(6) 0.2891(3) 0.0510(16) Uani 1 1 d . . .
H31 H 1.1347 1.0237 0.3074 0.061 Uiso 1 1 calc R U .
C32 C 0.9911(5) 0.9414(5) 0.3617(3) 0.0385(13) Uani 1 1 d . . .
H32 H 0.9134 0.9452 0.3759 0.046 Uiso 1 1 calc R U .
C30 C 1.0343(6) 1.1649(6) 0.2421(3) 0.0580(18) Uani 1 1 d . . .
H30 H 1.0983 1.1788 0.2262 0.070 Uiso 1 1 calc R U .
C48 C 0.9412(5) 0.7703(5) -0.0225(3) 0.0446(14) Uani 1 1 d . . .
H48A H 0.8786 0.8359 -0.0049 0.054 Uiso 1 1 calc R U .
H48B H 0.9077 0.7601 -0.0622 0.054 Uiso 1 1 calc R U .
C19 C 0.4515(7) 0.9614(7) 0.3948(3) 0.063(2) Uani 1 1 d . . .
H19A H 0.3785 0.9561 0.4066 0.095 Uiso 1 1 calc R U .
H19B H 0.4624 1.0109 0.4213 0.095 Uiso 1 1 calc R U .
H19C H 0.5196 0.8852 0.4030 0.095 Uiso 1 1 calc R U .
C37 C 0.6713(6) 1.4213(5) 0.2074(4) 0.0578(18) Uani 1 1 d . . .
H37A H 0.6933 1.4330 0.2496 0.087 Uiso 1 1 calc R U .
H37B H 0.5858 1.4690 0.1977 0.087 Uiso 1 1 calc R U .
H37C H 0.7155 1.4421 0.1728 0.087 Uiso 1 1 calc R U .
C16 C 0.4421(5) 1.0110(6) 0.3225(3) 0.0459(15) Uani 1 1 d . . .
C18 C 0.3390(5) 1.1348(7) 0.3120(4) 0.068(2) Uani 1 1 d . . .
H18A H 0.2641 1.1333 0.3236 0.102 Uiso 1 1 calc R U .
H18B H 0.3332 1.1692 0.2659 0.102 Uiso 1 1 calc R U .
H18C H 0.3548 1.1799 0.3398 0.102 Uiso 1 1 calc R U .
C4 C 0.6495(7) 0.7931(6) 0.2277(3) 0.0571(19) Uani 1 1 d . . .
C12 C 0.4893(6) 1.0953(7) 0.1295(3) 0.066(2) Uani 1 1 d . . .
H12 H 0.5046 1.1274 0.1666 0.079 Uiso 1 1 calc R U .
C42 C 1.3274(6) 0.5573(5) 0.2668(3) 0.0554(17) Uani 1 1 d . . .
H42A H 1.3649 0.5620 0.3068 0.066 Uiso 1 1 calc R U .
H42B H 1.3908 0.5072 0.2407 0.066 Uiso 1 1 calc R U .
C8 C 0.6336(8) 0.7323(7) 0.1822(4) 0.084(3) Uani 1 1 d . . .
H8 H 0.6663 0.6516 0.1918 0.100 Uiso 1 1 calc R U .
C43 C 1.2421(6) 0.5096(6) 0.2852(4) 0.067(2) Uani 1 1 d . . .
H43A H 1.2839 0.4347 0.3138 0.081 Uiso 1 1 calc R U .
H43B H 1.1773 0.5615 0.3098 0.081 Uiso 1 1 calc R U .
C10 C 0.5239(7) 0.9054(9) 0.1080(4) 0.071(2) Uani 1 1 d . . .
H10 H 0.4807 0.9437 0.0674 0.085 Uiso 1 1 calc R U .
C6 C 0.7153(8) 0.7342(6) 0.2922(4) 0.066(2) Uani 1 1 d . . .
H6 H 0.6848 0.7903 0.3233 0.080 Uiso 1 1 calc R U .
C45 C 1.0745(7) 0.4303(6) 0.1838(6) 0.107(4) Uani 1 1 d . . .
H45A H 1.1414 0.3867 0.1574 0.129 Uiso 1 1 calc R U .
H45B H 1.0281 0.3876 0.1943 0.129 Uiso 1 1 calc R U .
C46 C 0.9391(7) 0.5345(6) 0.0920(4) 0.072(2) Uani 1 1 d . . .
H46A H 0.8759 0.5136 0.1071 0.086 Uiso 1 1 calc R U .
H46B H 0.9949 0.4757 0.0671 0.086 Uiso 1 1 calc R U .
C44 C 1.1212(7) 0.4429(6) 0.2454(6) 0.096(4) Uani 1 1 d . . .
H44A H 1.0548 0.4895 0.2712 0.115 Uiso 1 1 calc R U .
H44B H 1.1684 0.3672 0.2723 0.115 Uiso 1 1 calc R U .
C9 C 0.5696(9) 0.7911(11) 0.1233(4) 0.094(4) Uani 1 1 d . . .
H9 H 0.5579 0.7499 0.0931 0.113 Uiso 1 1 calc R U .
C34 C 1.0582(8) 0.9402(7) 0.4214(3) 0.080(2) Uani 1 1 d . . .
H34A H 1.1374 0.9305 0.4094 0.121 Uiso 1 1 calc R U .
H34B H 1.0661 0.8769 0.4555 0.121 Uiso 1 1 calc R U .
H34C H 1.0146 1.0124 0.4380 0.121 Uiso 1 1 calc R U .
C17 C 0.4034(7) 0.9399(9) 0.2859(4) 0.088(3) Uani 1 1 d . . .
H17A H 0.4660 0.8607 0.2919 0.132 Uiso 1 1 calc R U .
H17B H 0.3901 0.9715 0.2391 0.132 Uiso 1 1 calc R U .
H17C H 0.3298 0.9423 0.3035 0.132 Uiso 1 1 calc R U .
C101 C 0.9184(11) 0.7035(11) 0.5586(6) 0.102(4) Uiso 0.567(5) 1 d D . P
C102 C 0.8589(10) 0.7921(9) 0.5058(6) 0.076(3) Uiso 0.567(5) 1 d D . P
C103 C 0.7567(9) 0.8019(8) 0.4762(5) 0.057(2) Uiso 0.567(5) 1 d D . P
C104 C 0.7084(9) 0.7309(10) 0.5005(6) 0.072(3) Uiso 0.567(5) 1 d D . P
C105 C 0.7706(11) 0.6391(10) 0.5501(6) 0.085(3) Uiso 0.567(5) 1 d D . P
C106 C 0.8750(11) 0.6253(10) 0.5784(6) 0.083(3) Uiso 0.567(5) 1 d D . P
C202 C 0.3389(8) 0.5077(9) 0.0382(5) 0.043(3) Uiso 0.5 1 d D . P
C203 C 0.3856(11) 0.5704(11) 0.0578(6) 0.085(5) Uiso 0.5 1 d D . P
C205 C 0.4454(11) 0.5032(13) 0.0138(7) 0.087(5) Uiso 0.5 1 d D . P
C204 C 0.4918(7) 0.5690(7) 0.0335(4) 0.082(2) Uiso 1 1 d D . .
C201 C 0.3979(13) 0.4348(12) -0.0088(7) 0.079(5) Uiso 0.5 1 d D . P
C301 C 0.6296(12) 0.4176(11) 0.5368(6) 0.156(5) Uiso 1 1 d D . .
H301 H 0.7030 0.3675 0.5602 0.187 Uiso 1 1 calc R U .
C302 C 0.5996(11) 0.5098(10) 0.4863(6) 0.133(4) Uiso 1 1 d D . .
H302 H 0.6620 0.5264 0.4707 0.159 Uiso 1 1 calc R U .
C303 C 0.4913(11) 0.5771(10) 0.4577(6) 0.132(4) Uiso 1 1 d D . .
H303 H 0.4908 0.6368 0.4258 0.159 Uiso 1 1 calc R U .
C401 C 0.8633(14) 0.7313(13) 0.5046(7) 0.102(4) Uiso 0.433(5) 1 d D . P
C402 C 0.8799(12) 0.7901(10) 0.5505(7) 0.076(3) Uiso 0.433(5) 1 d D . P
C403 C 0.9736(12) 0.7301(10) 0.5977(6) 0.057(2) Uiso 0.433(5) 1 d D . P
C404 C 1.0512(12) 0.6189(11) 0.5980(7) 0.072(3) Uiso 0.433(5) 1 d D . P
C405 C 1.0329(14) 0.5582(10) 0.5540(8) 0.085(3) Uiso 0.433(5) 1 d D . P
C406 C 0.9360(15) 0.6140(12) 0.5094(8) 0.083(3) Uiso 0.433(5) 1 d D . P
K1 K 1.07733(9) 0.71069(9) 0.13888(6) 0.0329(3) Uani 1 1 d . . .
N1 N 0.7591(3) 1.0813(3) 0.29339(18) 0.0192(8) Uani 1 1 d . . .
N2 N 0.6254(3) 0.9745(3) 0.25292(18) 0.0243(9) Uani 1 1 d . . .
Ni Ni 0.76395(5) 0.99004(5) 0.22875(3) 0.01823(17) Uani 1 1 d . . .
O7 O 1.0752(3) 0.8279(3) 0.01542(17) 0.0333(8) Uani 1 1 d . . .
O3 O 1.2425(3) 0.8048(3) 0.11067(16) 0.0288(8) Uani 1 1 d . . .
O4 O 1.1936(4) 0.4969(3) 0.2278(3) 0.0576(13) Uani 1 1 d . . .
O5 O 1.0012(4) 0.5388(3) 0.1475(3) 0.0560(12) Uani 1 1 d . . .
O6 O 0.9804(3) 0.6698(3) 0.0254(2) 0.0436(10) Uani 1 1 d . . .
O9 O 1.2630(3) 0.6674(3) 0.22947(18) 0.0384(9) Uani 1 1 d . . .
S1 S 0.92297(16) 0.96639(16) 0.17460(9) 0.0161(4) Uiso 0.699(3) 1 d D . P
C1 C 0.8270(7) 0.9059(6) 0.1606(5) 0.0273(17) Uiso 0.699(3) 1 d D . P
O1 O 0.8267(6) 0.8472(6) 0.1311(3) 0.0653(18) Uiso 0.699(3) 1 d D . P
S2 S 0.8072(3) 0.9141(3) 0.1367(2) 0.0161(4) Uiso 0.301(3) 1 d D . P
C2 C 0.8964(15) 0.9728(16) 0.1610(9) 0.0273(17) Uiso 0.301(3) 1 d D . P
O2 O 0.9697(14) 0.9640(15) 0.1789(8) 0.0653(18) Uiso 0.301(3) 1 d D . P

loop_
_atom_site_aniso_label
_atom_site_aniso_U_11
_atom_site_aniso_U_22
_atom_site_aniso_U_33
_atom_site_aniso_U_23
_atom_site_aniso_U_13
_atom_site_aniso_U_12
C33 0.122(7) 0.045(4) 0.046(4) -0.001(3) -0.026(4) -0.001(4)
C13 0.134(8) 0.122(8) 0.040(4) -0.012(4) 0.001(5) -0.080(7)
C14 0.054(5) 0.194(12) 0.089(7) -0.001(7) -0.034(5) -0.034(6)
C7 0.114(9) 0.065(6) 0.103(7) 0.025(5) 0.012(6) -0.004(5)
C5 0.33(2) 0.135(10) 0.096(7) 0.003(7) 0.023(10) -0.188(13)
C21 0.020(2) 0.019(2) 0.020(2) -0.0056(18) -0.0029(18) -0.0047(19)
C20 0.020(2) 0.027(2) 0.018(2) -0.0084(18) 0.0048(18) -0.012(2)
C26 0.023(2) 0.027(2) 0.028(2) -0.011(2) 0.003(2) -0.013(2)
C27 0.023(3) 0.045(3) 0.035(3) -0.011(2) -0.002(2) -0.018(2)
C28 0.034(3) 0.029(3) 0.036(3) -0.011(2) 0.009(2) -0.021(2)
C22 0.036(3) 0.032(3) 0.025(2) -0.010(2) 0.001(2) -0.017(2)
C23 0.049(3) 0.033(3) 0.039(3) -0.022(2) 0.010(3) -0.011(3)
C15 0.025(2) 0.037(3) 0.028(2) -0.011(2) 0.005(2) -0.019(2)
C47 0.040(3) 0.055(4) 0.095(5) -0.032(4) 0.013(4) -0.031(3)
C3 0.041(3) 0.057(4) 0.039(3) -0.028(3) 0.020(3) -0.039(3)
C39 0.038(3) 0.026(3) 0.040(3) -0.004(2) 0.007(2) -0.018(2)
C41 0.033(3) 0.044(3) 0.048(3) -0.004(3) -0.005(3) -0.024(3)
C40 0.030(3) 0.034(3) 0.040(3) -0.006(2) -0.001(2) -0.019(2)
C35 0.033(3) 0.020(2) 0.041(3) -0.004(2) 0.013(2) -0.012(2)
C49 0.040(3) 0.036(3) 0.043(3) -0.017(3) 0.003(3) -0.013(3)
C25 0.057(4) 0.057(4) 0.046(3) -0.030(3) 0.007(3) -0.039(3)
C36 0.041(3) 0.028(3) 0.046(3) -0.006(3) -0.007(3) 0.001(3)
C11 0.042(3) 0.103(6) 0.036(3) -0.039(3) 0.013(3) -0.050(4)
C38 0.034(3) 0.036(3) 0.035(3) -0.006(2) 0.010(2) -0.017(2)
C24 0.061(4) 0.053(4) 0.023(3) -0.012(2) -0.005(3) -0.033(3)
C29 0.040(3) 0.042(3) 0.051(3) -0.001(3) 0.004(3) -0.029(3)
C31 0.023(3) 0.064(4) 0.072(4) -0.013(4) -0.003(3) -0.024(3)
C32 0.022(3) 0.052(3) 0.034(3) -0.002(3) -0.009(2) -0.011(2)
C30 0.050(4) 0.083(5) 0.070(4) -0.011(4) 0.009(3) -0.057(4)
C48 0.035(3) 0.038(3) 0.062(4) -0.023(3) -0.001(3) -0.013(3)
C19 0.076(5) 0.098(6) 0.053(4) -0.026(4) 0.028(4) -0.070(5)
C37 0.071(5) 0.028(3) 0.078(5) -0.020(3) 0.016(4) -0.023(3)
C16 0.036(3) 0.080(4) 0.044(3) -0.030(3) 0.014(3) -0.040(3)
C18 0.026(3) 0.101(6) 0.084(5) -0.034(5) 0.013(3) -0.030(4)
C4 0.085(5) 0.068(4) 0.059(4) -0.038(4) 0.038(4) -0.063(4)
C12 0.046(4) 0.109(6) 0.040(4) -0.021(4) -0.013(3) -0.029(4)
C42 0.038(3) 0.042(3) 0.073(4) 0.018(3) -0.011(3) -0.015(3)
C8 0.129(7) 0.093(6) 0.100(6) -0.070(5) 0.078(6) -0.098(6)
C43 0.039(4) 0.040(4) 0.094(6) 0.028(4) 0.009(4) -0.007(3)
C10 0.065(5) 0.139(8) 0.058(4) -0.056(5) 0.019(4) -0.078(5)
C6 0.096(6) 0.047(4) 0.076(5) -0.025(4) 0.036(5) -0.047(4)
C45 0.055(5) 0.028(4) 0.242(13) 0.005(5) -0.018(7) -0.028(4)
C46 0.061(5) 0.061(5) 0.128(7) -0.042(5) 0.033(5) -0.050(4)
C44 0.041(4) 0.042(4) 0.189(10) 0.043(5) -0.015(5) -0.022(3)
C9 0.125(8) 0.182(11) 0.068(5) -0.089(7) 0.063(5) -0.132(8)
C34 0.095(6) 0.090(6) 0.046(4) -0.002(4) -0.025(4) -0.034(5)
C17 0.074(5) 0.178(9) 0.092(6) -0.089(6) 0.049(4) -0.107(6)
K1 0.0252(6) 0.0219(5) 0.0519(7) -0.0079(5) 0.0078(5) -0.0107(5)
N1 0.0184(19) 0.0164(18) 0.0255(19) -0.0066(15) 0.0022(16) -0.0093(16)
N2 0.022(2) 0.033(2) 0.0243(19) -0.0128(17) 0.0034(17) -0.0167(18)
Ni 0.0173(3) 0.0171(3) 0.0213(3) -0.0073(2) 0.0040(2) -0.0076(2)
O7 0.036(2) 0.0339(19) 0.0358(19) -0.0120(16) 0.0066(16) -0.0195(17)
O3 0.0316(19) 0.0267(17) 0.0318(18) -0.0072(15) 0.0034(15) -0.0160(15)
O4 0.034(2) 0.031(2) 0.106(4) 0.002(2) 0.004(2) -0.0169(19)
O5 0.043(2) 0.028(2) 0.099(4) -0.012(2) 0.015(2) -0.0192(19)
O6 0.028(2) 0.039(2) 0.071(3) -0.024(2) 0.0091(19) -0.0176(18)
O9 0.031(2) 0.0321(19) 0.050(2) -0.0021(17) 0.0020(17) -0.0137(17)

loop_
_atom_type_symbol
_atom_type_description
_atom_type_scat_dispersion_real
_atom_type_scat_dispersion_imag
_atom_type_scat_source
C C 0.0033 0.0016 'International Tables Vol C Tables 4.2.6.8 and 6.1.1.4'
H H 0.0000 0.0000 'International Tables Vol C Tables 4.2.6.8 and 6.1.1.4'
N N 0.0061 0.0033 'International Tables Vol C Tables 4.2.6.8 and 6.1.1.4'
O O 0.0106 0.0060 'International Tables Vol C Tables 4.2.6.8 and 6.1.1.4'
S S 0.1246 0.1234 'International Tables Vol C Tables 4.2.6.8 and 6.1.1.4'
K K 0.2009 0.2494 'International Tables Vol C Tables 4.2.6.8 and 6.1.1.4'
Ni Ni 0.3393 1.1124 'International Tables Vol C Tables 4.2.6.8 and 6.1.1.4'

loop_
_geom_angle_atom_site_label_1
_geom_angle_atom_site_label_2
_geom_angle_atom_site_label_3
_geom_angle
_geom_angle_site_symmetry_1
_geom_angle_site_symmetry_3
N1 C21 C20 120.3(4) . .
N1 C21 C22 126.1(4) . .
C20 C21 C22 113.6(4) . .
C15 C20 C21 131.8(4) . .
C27 C26 C28 120.6(4) . .
C27 C26 N1 119.7(4) . .
C28 C26 N1 119.2(4) . .
C31 C27 C26 118.2(5) . .
C31 C27 C32 120.3(5) . .
C26 C27 C32 121.6(4) . .
C29 C28 C26 118.8(5) . .
C29 C28 C35 120.5(5) . .
C26 C28 C35 120.7(4) . .
C24 C22 C23 109.1(4) . .
C24 C22 C25 106.0(4) . .
C23 C22 C25 106.1(4) . .
C24 C22 C21 108.6(4) . .
C23 C22 C21 108.6(4) . .
C25 C22 C21 118.2(4) . .
N2 C15 C20 121.8(4) . .
N2 C15 C16 126.2(4) . .
C20 C15 C16 112.0(4) . .
O6 C47 C46 106.9(5) . .
C4 C3 C11 120.5(5) . .
C4 C3 N2 119.6(5) . .
C11 C3 N2 119.5(5) . .
O3 C39 C38 108.6(4) . .
O9 C41 C40 108.8(4) . .
O3 C40 C41 106.9(4) . .
C36 C35 C37 109.6(5) . .
C36 C35 C28 112.4(4) . .
C37 C35 C28 113.2(5) . .
O7 C49 C48 108.0(4) . .
C10 C11 C3 120.2(7) . .
C10 C11 C12 117.9(7) . .
C3 C11 C12 121.8(5) . .
O7 C38 C39 108.6(4) . .
C30 C29 C28 121.0(5) . .
C30 C31 C27 121.1(6) . .
C33 C32 C34 108.6(6) . .
C33 C32 C27 112.6(5) . .
C34 C32 C27 111.7(5) . .
C29 C30 C31 120.1(5) . .
O6 C48 C49 108.4(5) . .
C19 C16 C17 105.5(6) . .
C19 C16 C18 108.2(5) . .
C17 C16 C18 107.0(6) . .
C19 C16 C15 110.3(5) . .
C17 C16 C15 117.8(5) . .
C18 C16 C15 107.7(5) . .
C3 C4 C8 117.9(7) . .
C3 C4 C6 120.4(5) . .
C8 C4 C6 121.6(7) . .
C11 C12 C13 111.6(6) . .
C11 C12 C14 111.5(7) . .
C13 C12 C14 109.6(7) . .
O9 C42 C43 108.1(5) . .
C9 C8 C4 119.6(8) . .
O4 C43 C42 109.9(6) . .
C9 C10 C11 120.3(8) . .
C4 C6 C7 112.2(6) . .
C4 C6 C5 114.3(7) . .
C7 C6 C5 107.5(9) . .
O5 C45 C44 110.0(7) . .
O5 C46 C47 109.9(5) . .
O4 C44 C45 107.5(8) . .
C10 C9 C8 121.3(7) . .
C106 C101 C102 118.7(7) . .
C103 C102 C101 119.6(6) . .
C104 C103 C102 120.8(6) . .
C103 C104 C105 119.5(7) . .
C106 C105 C104 120.2(7) . .
C105 C106 C101 120.7(7) . .
C203 C202 C201 119.6(6) . .
C202 C203 C204 122.8(7) . .
C204 C205 C204 117.8(8) . 2_665
C204 C205 C205 61.1(7) . 2_665
C204 C205 C205 56.7(7) 2_665 2_665
C205 C204 C203 57.5(4) . .
C205 C204 C205 62.2(8) . 2_665
C203 C204 C205 119.7(8) . 2_665
C205 C204 C201 121.8(8) . 2_665
C203 C204 C201 178.9(11) . 2_665
C205 C204 C201 59.6(5) 2_665 2_665
C202 C201 C204 118.2(8) . 2_665
C302 C301 C303 97.4(10) . 2_666
C303 C302 C301 126.3(10) . .
C302 C303 C301 136.3(11) . 2_666
C406 C401 C402 119.3(7) . .
C403 C402 C401 118.5(7) . .
C404 C403 C402 121.7(7) . .
C403 C404 C405 120.1(7) . .
C406 C405 C404 119.1(7) . .
C405 C406 C401 120.6(7) . .
O7 K1 O9 116.77(11) . .
O7 K1 O1 86.22(16) . .
O9 K1 O1 134.53(17) . .
O7 K1 O5 117.54(13) . .
O9 K1 O5 116.08(13) . .
O1 K1 O5 79.54(17) . .
O7 K1 O4 145.79(12) . .
O9 K1 O4 58.45(12) . .
O1 K1 O4 122.21(17) . .
O5 K1 O4 57.78(13) . .
O7 K1 O3 59.45(10) . .
O9 K1 O3 57.68(10) . .
O1 K1 O3 123.02(17) . .
O5 K1 O3 155.01(11) . .
O4 K1 O3 109.22(11) . .
O7 K1 O6 60.08(11) . .
O9 K1 O6 153.58(11) . .
O1 K1 O6 71.64(16) . .
O5 K1 O6 57.68(13) . .
O4 K1 O6 107.92(13) . .
O3 K1 O6 115.60(11) . .
O7 K1 S2 82.78(11) . .
O9 K1 S2 124.77(12) . .
O1 K1 S2 13.86(15) . .
O5 K1 S2 93.00(11) . .
O4 K1 S2 129.39(12) . .
O3 K1 S2 110.37(10) . .
O6 K1 S2 81.61(11) . .
O7 K1 O2 82.7(3) . .
O9 K1 O2 81.9(3) . .
O1 K1 O2 61.6(3) . .
O5 K1 O2 135.4(3) . .
O4 K1 O2 125.9(3) . .
O3 K1 O2 69.5(3) . .
O6 K1 O2 121.4(3) . .
S2 K1 O2 48.0(3) . .
O7 K1 S1 83.44(8) . .
O9 K1 S1 90.69(8) . .
O1 K1 S1 51.32(16) . .
O5 K1 S1 126.18(9) . .
O4 K1 S1 128.26(11) . .
O3 K1 S1 78.80(8) . .
O6 K1 S1 113.88(9) . .
S2 K1 S1 37.71(9) . .
O2 K1 S1 10.3(2) . .
C21 N1 C26 125.6(4) . .
C21 N1 Ni 124.4(3) . .
C26 N1 Ni 109.7(3) . .
C15 N2 C3 124.4(4) . .
C15 N2 Ni 124.1(3) . .
C3 N2 Ni 111.5(3) . .
C1 Ni N2 106.4(3) . .
C1 Ni N1 156.2(3) . .
N2 Ni N1 97.34(15) . .
C1 Ni C2 44.3(5) . .
N2 Ni C2 149.2(4) . .
N1 Ni C2 112.6(4) . .
C1 Ni S1 51.6(2) . .
N2 Ni S1 157.94(12) . .
N1 Ni S1 104.70(12) . .
C2 Ni S1 10.8(4) . .
C1 Ni S2 11.0(3) . .
N2 Ni S2 101.55(15) . .
N1 Ni S2 159.50(15) . .
C2 Ni S2 47.8(4) . .
S1 Ni S2 56.76(11) . .
C38 O7 C49 112.6(4) . .
C38 O7 K1 119.2(3) . .
C49 O7 K1 117.4(3) . .
C39 O3 C40 112.3(4) . .
C39 O3 K1 108.2(3) . .
C40 O3 K1 106.4(3) . .
C44 O4 C43 109.8(6) . .
C44 O4 K1 114.4(4) . .
C43 O4 K1 111.6(3) . .
C45 O5 C46 113.4(6) . .
C45 O5 K1 118.3(4) . .
C46 O5 K1 119.0(4) . .
C47 O6 C48 112.3(5) . .
C47 O6 K1 105.5(4) . .
C48 O6 K1 107.2(3) . .
C41 O9 C42 111.7(4) . .
C41 O9 K1 120.3(3) . .
C42 O9 K1 120.0(3) . .
C1 S1 Ni 54.9(3) . .
C1 S1 K1 69.6(2) . .
Ni S1 K1 114.30(7) . .
O1 C1 S1 136.6(7) . .
O1 C1 Ni 149.4(7) . .
S1 C1 Ni 73.6(3) . .
C1 O1 K1 95.3(6) . .
C2 S2 Ni 62.3(6) . .
C2 S2 K1 75.7(6) . .
Ni S2 K1 113.52(17) . .
O2 C2 S2 150.8(19) . .
O2 C2 Ni 115.5(17) . .
S2 C2 Ni 69.9(6) . .
C2 O2 K1 83.7(14) . .

loop_
_geom_bond_atom_site_label_1
_geom_bond_atom_site_label_2
_geom_bond_distance
_geom_bond_site_symmetry_2
C33 C32 1.504(9) .
C13 C12 1.536(10) .
C14 C12 1.546(10) .
C7 C6 1.509(12) .
C5 C6 1.540(10) .
C21 N1 1.331(6) .
C21 C20 1.401(6) .
C21 C22 1.567(6) .
C20 C15 1.395(6) .
C26 C27 1.404(7) .
C26 C28 1.411(7) .
C26 N1 1.429(6) .
C27 C31 1.393(7) .
C27 C32 1.514(8) .
C28 C29 1.381(7) .
C28 C35 1.514(7) .
C22 C24 1.533(7) .
C22 C23 1.535(7) .
C22 C25 1.538(7) .
C15 N2 1.325(6) .
C15 C16 1.573(7) .
C47 O6 1.420(7) .
C47 C46 1.495(10) .
C3 C4 1.388(9) .
C3 C11 1.399(8) .
C3 N2 1.436(6) .
C39 O3 1.414(6) .
C39 C38 1.492(7) .
C41 O9 1.413(6) .
C41 C40 1.498(7) .
C40 O3 1.432(6) .
C35 C36 1.512(7) .
C35 C37 1.513(7) .
C49 O7 1.428(6) .
C49 C48 1.484(8) .
C11 C10 1.362(9) .
C11 C12 1.534(11) .
C38 O7 1.424(6) .
C29 C30 1.375(9) .
C31 C30 1.382(9) .
C32 C34 1.514(8) .
C48 O6 1.425(7) .
C19 C16 1.521(9) .
C16 C17 1.548(8) .
C16 C18 1.555(10) .
C4 C8 1.410(9) .
C4 C6 1.492(11) .
C42 O9 1.418(6) .
C42 C43 1.499(9) .
C8 C9 1.391(13) .
C43 O4 1.420(9) .
C10 C9 1.349(13) .
C45 O5 1.413(9) .
C45 C44 1.484(14) .
C46 O5 1.434(9) .
C44 O4 1.414(8) .
C101 C106 1.394(8) .
C101 C102 1.410(8) .
C102 C103 1.391(8) .
C103 C104 1.376(8) .
C104 C105 1.394(8) .
C105 C106 1.383(8) .
C202 C203 1.338(8) .
C202 C201 1.429(8) .
C203 C204 1.416(8) .
C205 C204 1.374(8) .
C205 C204 1.439(14) 2_665
C205 C205 1.454(19) 2_665
C204 C205 1.439(14) 2_665
C204 C201 1.454(15) 2_665
C201 C204 1.454(15) 2_665
C301 C302 1.394(8) .
C301 C303 1.502(16) 2_666
C302 C303 1.339(8) .
C303 C301 1.502(17) 2_666
C401 C406 1.397(8) .
C401 C402 1.401(8) .
C402 C403 1.398(8) .
C403 C404 1.356(8) .
C404 C405 1.399(8) .
C405 C406 1.387(8) .
K1 O7 2.771(4) .
K1 O9 2.837(4) .
K1 O1 2.841(7) .
K1 O5 2.851(4) .
K1 O4 2.893(4) .
K1 O3 2.900(3) .
K1 O6 2.915(4) .
K1 S2 3.250(4) .
K1 O2 3.256(17) .
K1 S1 3.263(2) .
N1 Ni 1.929(4) .
N2 Ni 1.903(4) .
Ni C1 1.871(8) .
Ni C2 2.107(18) .
Ni S1 2.1930(19) .
Ni S2 2.234(4) .
S1 C1 1.791(8) .
C1 O1 1.070(10) .
S2 C2 1.764(14) .
C2 O2 0.960(16) .
